data_2228550
loop_
_publ_author_name
'Zhang, Guang-Ning'
'Jiang, Chunjie'

_publ_section_title
;
 Bis(nitrato-\k^2^<i>O</i>,<i>O</i>')bis[<i>N</i>-(triphenylmethyl)pyridin-2-amine-\k<i>N</i>^1^]nickel(II)
;
_journal_coeditor_code SI2301
_journal_issue 12
_journal_name_full 'Acta Crystallographica Section E'
_journal_page_first m1521
_journal_paper_doi 10.1107/S1600536810044624
_journal_volume 66
_journal_year 2010
_chemical_formula_iupac '[Ni (N O3)2 (C24 H20 N2)2]'
_chemical_formula_sum 'C48 H40 N6 Ni O6'
_chemical_formula_weight 855.57
_chemical_name_systematic
;
Bis(nitrato-\k^2^<i>O</i>,<i>O</i>')bis[<i>N</i>-(triphenylmethyl)pyridin-
2-amine-\k<i>N</i>^1^]nickel(II)
;
_space_group_IT_number 14
_symmetry_cell_setting monoclinic
_symmetry_space_group_name_Hall '-P 2yn'
_symmetry_space_group_name_H-M 'P 1 21/n 1'
_atom_sites_solution_hydrogens geom
_atom_sites_solution_primary direct
_atom_sites_solution_secondary difmap
_audit_creation_method SHELXL-97
_cell_angle_alpha 90.00
_cell_angle_beta 105.266(3)
_cell_angle_gamma 90.00
_cell_formula_units_Z 4
_cell_length_a 10.287(2)
_cell_length_b 23.462(5)
_cell_length_c 17.868(4)
_cell_measurement_reflns_used 3946
_cell_measurement_temperature 293(2)
_cell_measurement_theta_max 21.287
_cell_measurement_theta_min 2.228
_cell_volume 4160.3(15)
_computing_cell_refinement 'SAINT (Bruker, 2005)'
_computing_data_collection 'APEX2 (Bruker, 2005)'
_computing_data_reduction 'SAINT (Bruker, 2005)'
_computing_molecular_graphics 'SHELXTL (Sheldrick, 2008)'
_computing_publication_material 'SHELXL97 (Sheldrick, 2008'
_computing_structure_refinement 'SHELXL97 (Sheldrick, 2008)'
_computing_structure_solution 'SHELXS97 (Sheldrick, 2008)'
_diffrn_ambient_temperature 293(2)
_diffrn_measured_fraction_theta_full 0.991
_diffrn_measured_fraction_theta_max 0.991
_diffrn_measurement_device_type 'Bruker SMART APEXII CCD'
_diffrn_measurement_method CCD
_diffrn_radiation_monochromator graphite
_diffrn_radiation_source 'fine-focus sealed tube'
_diffrn_radiation_type MoK\a
_diffrn_radiation_wavelength 0.71073
_diffrn_reflns_av_R_equivalents 0.0414
_diffrn_reflns_av_sigmaI/netI 0.0521
_diffrn_reflns_limit_h_max 12
_diffrn_reflns_limit_h_min -11
_diffrn_reflns_limit_k_max 27
_diffrn_reflns_limit_k_min -27
_diffrn_reflns_limit_l_max 21
_diffrn_reflns_limit_l_min -19
_diffrn_reflns_number 20535
_diffrn_reflns_theta_full 25.02
_diffrn_reflns_theta_max 25.02
_diffrn_reflns_theta_min 2.08
_diffrn_standards_decay_% 0
_exptl_absorpt_coefficient_mu 0.525
_exptl_absorpt_correction_T_max 0.7905
_exptl_absorpt_correction_T_min 0.7333
_exptl_absorpt_correction_type multi-scan
_exptl_absorpt_process_details '(SADABS; Sheldrick, 2003)'
_exptl_crystal_colour blue
_exptl_crystal_density_diffrn 1.366
_exptl_crystal_density_method 'not measured'
_exptl_crystal_description plate
_exptl_crystal_F_000 1784
_exptl_crystal_size_max 0.53
_exptl_crystal_size_mid 0.52
_exptl_crystal_size_min 0.47
_refine_diff_density_max 0.290
_refine_diff_density_min -0.303
_refine_ls_extinction_method none
_refine_ls_goodness_of_fit_ref 1.013
_refine_ls_hydrogen_treatment constr
_refine_ls_matrix_type full
_refine_ls_number_parameters 550
_refine_ls_number_reflns 7279
_refine_ls_number_restraints 0
_refine_ls_restrained_S_all 1.013
_refine_ls_R_factor_all 0.0768
_refine_ls_R_factor_gt 0.0437
_refine_ls_shift/su_max 0.001
_refine_ls_shift/su_mean 0.000
_refine_ls_structure_factor_coef Fsqd
_refine_ls_weighting_details 'w=1/[\s^2^(Fo^2^)+(0.0524P)^2^+0.5431P] where P=(Fo^2^+2Fc^2^)/3'
_refine_ls_weighting_scheme calc
_refine_ls_wR_factor_gt 0.1002
_refine_ls_wR_factor_ref 0.1136
_reflns_number_gt 4928
_reflns_number_total 7279
_reflns_threshold_expression I>2sigma(I)
_cod_data_source_file si2301.cif
_cod_data_source_block I
_cod_original_cell_volume 4160.3(14)
_cod_original_sg_symbol_H-M 'P 21/n'
_cod_database_code 2228550
_cod_database_fobs_code 2228550

loop_
_symmetry_equiv_pos_as_xyz
'x, y, z'
'-x+1/2, y+1/2, -z+1/2'
'-x, -y, -z'
'x-1/2, -y-1/2, z-1/2'

loop_
_atom_site_type_symbol
_atom_site_label
_atom_site_fract_x
_atom_site_fract_y
_atom_site_fract_z
_atom_site_U_iso_or_equiv
_atom_site_adp_type
_atom_site_calc_flag
_atom_site_refinement_flags
_atom_site_occupancy
_atom_site_disorder_assembly
_atom_site_disorder_group
Ni Ni1 0.68497(3) 0.181447(15) 0.17328(2) 0.04318(13) Uani d . 1 . .
O O1 0.7259(2) 0.21664(10) 0.07075(13) 0.0656(6) Uani d . 1 . .
O O2 0.83125(19) 0.24336(8) 0.18590(12) 0.0556(5) Uani d . 1 . .
O O3 0.8942(3) 0.27540(12) 0.08652(16) 0.0931(9) Uani d . 1 . .
O O4 0.8238(2) 0.11640(10) 0.16253(14) 0.0660(6) Uani d . 1 . .
O O5 0.6099(2) 0.10632(8) 0.12069(11) 0.0545(5) Uani d . 1 . .
O O6 0.7416(3) 0.03988(11) 0.09769(16) 0.0996(9) Uani d . 1 . .
C C1 0.4878(3) 0.27695(11) 0.18500(15) 0.0393(6) Uani d . 1 . .
C C2 0.3571(3) 0.29778(12) 0.17711(17) 0.0475(7) Uani d . 1 . .
H H2A 0.3441 0.3316 0.2012 0.057 Uiso calc R 1 . .
C C3 0.2494(3) 0.26823(13) 0.13411(18) 0.0530(8) Uani d . 1 . .
H H3A 0.1626 0.2819 0.1289 0.064 Uiso calc R 1 . .
C C4 0.2688(3) 0.21793(13) 0.09802(18) 0.0571(8) Uani d . 1 . .
H H4A 0.1964 0.1979 0.0669 0.068 Uiso calc R 1 . .
C C5 0.3968(3) 0.19888(13) 0.10973(17) 0.0526(8) Uani d . 1 . .
H H5A 0.4102 0.1649 0.0860 0.063 Uiso calc R 1 . .
C C6 0.6152(3) 0.13579(11) 0.32002(16) 0.0404(6) Uani d . 1 . .
C C7 0.6306(3) 0.13566(13) 0.39981(16) 0.0492(7) Uani d . 1 . .
H H7A 0.5686 0.1167 0.4204 0.059 Uiso calc R 1 . .
C C8 0.7370(3) 0.16348(14) 0.44772(18) 0.0570(8) Uani d . 1 . .
H H8A 0.7476 0.1634 0.5010 0.068 Uiso calc R 1 . .
C C9 0.8285(3) 0.19170(14) 0.41694(19) 0.0636(9) Uani d . 1 . .
H H9A 0.9024 0.2103 0.4488 0.076 Uiso calc R 1 . .
C C10 0.8075(3) 0.19145(13) 0.33879(17) 0.0541(8) Uani d . 1 . .
H H10A 0.8692 0.2106 0.3181 0.065 Uiso calc R 1 . .
C C11 0.6099(3) 0.35901(11) 0.26601(16) 0.0413(7) Uani d . 1 . .
C C12 0.3994(3) 0.07672(11) 0.28363(15) 0.0407(7) Uani d . 1 . .
C C13 0.5717(3) 0.41085(12) 0.21192(17) 0.0453(7) Uani d . 1 . .
C C14 0.5979(3) 0.46533(13) 0.2424(2) 0.0597(8) Uani d . 1 . .
H H14A 0.6378 0.4699 0.2952 0.072 Uiso calc R 1 . .
C C15 0.5654(4) 0.51291(15) 0.1954(2) 0.0732(10) Uani d . 1 . .
H H15A 0.5829 0.5492 0.2167 0.088 Uiso calc R 1 . .
C C16 0.5082(4) 0.50679(18) 0.1184(3) 0.0794(11) Uani d . 1 . .
H H16A 0.4854 0.5389 0.0871 0.095 Uiso calc R 1 . .
C C17 0.4839(4) 0.45370(18) 0.0866(2) 0.0762(11) Uani d . 1 . .
H H17A 0.4452 0.4497 0.0337 0.091 Uiso calc R 1 . .
C C18 0.5166(3) 0.40572(14) 0.13285(19) 0.0586(8) Uani d . 1 . .
H H18A 0.5013 0.3697 0.1105 0.070 Uiso calc R 1 . .
C C19 0.5259(3) 0.35298(12) 0.32558(16) 0.0413(7) Uani d . 1 . .
N N1 0.8190(3) 0.24611(12) 0.11230(18) 0.0611(7) Uani d . 1 . .
N N2 0.7279(3) 0.08570(13) 0.12585(16) 0.0633(7) Uani d . 1 . .
N N3 0.5067(2) 0.22612(9) 0.15372(12) 0.0408(5) Uani d . 1 . .
N N4 0.7028(2) 0.16517(9) 0.28896(13) 0.0411(5) Uani d . 1 . .
N N5 0.6013(2) 0.30583(9) 0.22205(13) 0.0428(6) Uani d . 1 . .
H H5B 0.6765 0.2912 0.2193 0.051 Uiso calc R 1 . .
N N6 0.5169(2) 0.10664(9) 0.26913(13) 0.0425(6) Uani d . 1 . .
H H6A 0.5236 0.1054 0.2222 0.051 Uiso calc R 1 . .
C C20 0.4470(3) 0.39598(13) 0.34225(18) 0.0525(8) Uani d . 1 . .
H H20A 0.4366 0.4298 0.3142 0.063 Uiso calc R 1 . .
C C21 0.3834(3) 0.38893(16) 0.4007(2) 0.0714(10) Uani d . 1 . .
H H21A 0.3313 0.4184 0.4121 0.086 Uiso calc R 1 . .
C C22 0.3957(3) 0.33925(16) 0.4420(2) 0.0686(10) Uani d . 1 . .
H H22A 0.3525 0.3350 0.4813 0.082 Uiso calc R 1 . .
C C23 0.4724(3) 0.29587(15) 0.42496(18) 0.0589(8) Uani d . 1 . .
H H23A 0.4811 0.2619 0.4526 0.071 Uiso calc R 1 . .
C C24 0.5366(3) 0.30271(12) 0.36678(17) 0.0484(7) Uani d . 1 . .
H H24A 0.5879 0.2730 0.3552 0.058 Uiso calc R 1 . .
C C25 0.7599(3) 0.36597(12) 0.31007(17) 0.0451(7) Uani d . 1 . .
C C26 0.8008(3) 0.37622(16) 0.3884(2) 0.0721(10) Uani d . 1 . .
H H26A 0.7371 0.3781 0.4168 0.087 Uiso calc R 1 . .
C C27 0.9352(4) 0.3837(2) 0.4253(2) 0.1057(16) Uani d . 1 . .
H H27A 0.9614 0.3917 0.4781 0.127 Uiso calc R 1 . .
C C28 1.0291(4) 0.3796(2) 0.3850(3) 0.1009(15) Uani d . 1 . .
H H28A 1.1200 0.3828 0.4106 0.121 Uiso calc R 1 . .
C C29 0.9910(4) 0.37064(17) 0.3065(3) 0.0862(12) Uani d . 1 . .
H H29A 1.0556 0.3685 0.2787 0.103 Uiso calc R 1 . .
C C30 0.8563(3) 0.36475(13) 0.2689(2) 0.0624(9) Uani d . 1 . .
H H30A 0.8301 0.3599 0.2153 0.075 Uiso calc R 1 . .
C C31 0.3252(3) 0.11809(12) 0.32560(16) 0.0422(7) Uani d . 1 . .
C C32 0.2881(3) 0.10467(13) 0.39223(18) 0.0539(8) Uani d . 1 . .
H H32A 0.3092 0.0690 0.4149 0.065 Uiso calc R 1 . .
C C33 0.2197(3) 0.14399(15) 0.4256(2) 0.0660(9) Uani d . 1 . .
H H33A 0.1953 0.1344 0.4706 0.079 Uiso calc R 1 . .
C C34 0.1878(3) 0.19659(15) 0.3933(2) 0.0644(9) Uani d . 1 . .
H H34A 0.1416 0.2227 0.4160 0.077 Uiso calc R 1 . .
C C35 0.2242(3) 0.21059(14) 0.3277(2) 0.0647(9) Uani d . 1 . .
H H35A 0.2023 0.2462 0.3051 0.078 Uiso calc R 1 . .
C C36 0.2935(3) 0.17186(13) 0.29476(19) 0.0554(8) Uani d . 1 . .
H H36A 0.3196 0.1822 0.2506 0.066 Uiso calc R 1 . .
C C37 0.3108(3) 0.06214(11) 0.20148(16) 0.0426(7) Uani d . 1 . .
C C38 0.1758(3) 0.07570(13) 0.17557(18) 0.0530(8) Uani d . 1 . .
H H38A 0.1325 0.0930 0.2091 0.064 Uiso calc R 1 . .
C C39 0.1050(3) 0.06387(15) 0.1007(2) 0.0650(9) Uani d . 1 . .
H H39A 0.0138 0.0728 0.0842 0.078 Uiso calc R 1 . .
C C40 0.1669(4) 0.03915(14) 0.0502(2) 0.0655(9) Uani d . 1 . .
H H40A 0.1193 0.0328 -0.0011 0.079 Uiso calc R 1 . .
C C41 0.2990(3) 0.02375(13) 0.07534(19) 0.0612(9) Uani d . 1 . .
H H41A 0.3414 0.0064 0.0413 0.073 Uiso calc R 1 . .
C C42 0.3699(3) 0.03371(12) 0.15082(17) 0.0519(8) Uani d . 1 . .
H H42A 0.4586 0.0212 0.1682 0.062 Uiso calc R 1 . .
C C43 0.4392(3) 0.02037(11) 0.32687(16) 0.0423(7) Uani d . 1 . .
C C44 0.3388(3) -0.01635(13) 0.33673(17) 0.0530(8) Uani d . 1 . .
H H44A 0.2488 -0.0065 0.3165 0.064 Uiso calc R 1 . .
C C45 0.3707(4) -0.06708(14) 0.3760(2) 0.0665(9) Uani d . 1 . .
H H45A 0.3021 -0.0906 0.3829 0.080 Uiso calc R 1 . .
C C46 0.5015(4) -0.08334(15) 0.4049(2) 0.0716(10) Uani d . 1 . .
H H46A 0.5225 -0.1173 0.4321 0.086 Uiso calc R 1 . .
C C47 0.6017(4) -0.04883(15) 0.3930(2) 0.0705(10) Uani d . 1 . .
H H47A 0.6912 -0.0599 0.4114 0.085 Uiso calc R 1 . .
C C48 0.5707(3) 0.00223(13) 0.35413(18) 0.0562(8) Uani d . 1 . .
H H48A 0.6399 0.0249 0.3461 0.067 Uiso calc R 1 . .

loop_
_atom_site_aniso_label
_atom_site_aniso_U_11
_atom_site_aniso_U_22
_atom_site_aniso_U_33
_atom_site_aniso_U_12
_atom_site_aniso_U_13
_atom_site_aniso_U_23
Ni1 0.0444(2) 0.0463(2) 0.0411(2) -0.00194(17) 0.01515(17) -0.00311(17)
O1 0.0695(15) 0.0810(16) 0.0498(14) -0.0109(13) 0.0223(12) -0.0027(12)
O2 0.0553(13) 0.0595(13) 0.0568(15) -0.0055(10) 0.0233(11) -0.0067(11)
O3 0.098(2) 0.099(2) 0.099(2) -0.0251(16) 0.0539(17) 0.0166(16)
O4 0.0573(14) 0.0686(15) 0.0732(16) 0.0058(12) 0.0190(12) -0.0129(13)
O5 0.0578(14) 0.0532(13) 0.0527(13) -0.0010(11) 0.0152(11) -0.0071(10)
O6 0.128(2) 0.0669(17) 0.102(2) 0.0222(16) 0.0274(17) -0.0336(16)
C1 0.0405(16) 0.0413(16) 0.0351(16) -0.0014(13) 0.0085(13) 0.0023(13)
C2 0.0410(18) 0.0467(17) 0.0522(19) 0.0032(14) 0.0077(14) 0.0053(14)
C3 0.0402(18) 0.059(2) 0.054(2) 0.0035(15) 0.0021(14) 0.0142(16)
C4 0.049(2) 0.056(2) 0.054(2) -0.0098(16) -0.0073(15) 0.0042(16)
C5 0.054(2) 0.0521(19) 0.0468(19) -0.0041(15) 0.0043(15) -0.0056(15)
C6 0.0386(16) 0.0419(16) 0.0406(17) 0.0023(13) 0.0104(13) -0.0033(13)
C7 0.0486(18) 0.0594(19) 0.0399(18) -0.0063(15) 0.0124(14) -0.0010(15)
C8 0.057(2) 0.073(2) 0.0378(18) -0.0028(17) 0.0073(15) -0.0057(16)
C9 0.051(2) 0.086(3) 0.047(2) -0.0190(17) 0.0004(15) -0.0067(17)
C10 0.0410(17) 0.071(2) 0.049(2) -0.0131(15) 0.0099(15) -0.0019(16)
C11 0.0383(16) 0.0398(16) 0.0454(17) -0.0019(12) 0.0101(13) -0.0033(13)
C12 0.0421(16) 0.0418(16) 0.0397(16) -0.0035(13) 0.0132(13) -0.0011(13)
C13 0.0384(16) 0.0505(18) 0.0488(19) 0.0000(13) 0.0144(14) 0.0034(15)
C14 0.070(2) 0.048(2) 0.061(2) 0.0015(16) 0.0172(17) 0.0029(17)
C15 0.084(3) 0.050(2) 0.096(3) 0.0018(18) 0.043(2) 0.010(2)
C16 0.085(3) 0.068(3) 0.095(3) 0.018(2) 0.042(2) 0.034(2)
C17 0.080(3) 0.091(3) 0.057(2) 0.001(2) 0.0185(19) 0.027(2)
C18 0.061(2) 0.060(2) 0.057(2) -0.0063(16) 0.0188(17) 0.0061(17)
C19 0.0325(15) 0.0474(17) 0.0432(17) -0.0051(13) 0.0087(12) -0.0058(14)
N1 0.0648(19) 0.0613(18) 0.066(2) -0.0014(15) 0.0325(16) 0.0043(15)
N2 0.078(2) 0.0576(19) 0.0553(18) 0.0114(17) 0.0187(16) -0.0052(15)
N3 0.0425(14) 0.0441(14) 0.0345(13) -0.0003(11) 0.0080(11) -0.0007(11)
N4 0.0339(13) 0.0483(14) 0.0403(14) -0.0022(10) 0.0085(11) -0.0015(11)
N5 0.0343(13) 0.0444(14) 0.0501(15) 0.0017(10) 0.0116(11) -0.0081(11)
N6 0.0426(13) 0.0522(14) 0.0340(13) -0.0088(11) 0.0125(11) -0.0026(11)
C20 0.0459(18) 0.0470(18) 0.069(2) -0.0013(14) 0.0224(16) -0.0036(15)
C21 0.058(2) 0.066(2) 0.103(3) -0.0010(18) 0.044(2) -0.016(2)
C22 0.062(2) 0.084(3) 0.072(2) -0.017(2) 0.0383(19) -0.011(2)
C23 0.0515(19) 0.069(2) 0.056(2) -0.0105(17) 0.0125(16) 0.0095(17)
C24 0.0420(17) 0.0520(19) 0.0526(19) 0.0002(14) 0.0149(14) 0.0020(15)
C25 0.0407(16) 0.0427(17) 0.0506(19) -0.0059(13) 0.0098(14) 0.0013(14)
C26 0.050(2) 0.108(3) 0.053(2) -0.0233(19) 0.0054(16) 0.004(2)
C27 0.065(3) 0.168(5) 0.070(3) -0.044(3) -0.007(2) 0.021(3)
C28 0.042(2) 0.139(4) 0.107(4) -0.023(2) -0.005(2) 0.023(3)
C29 0.048(2) 0.101(3) 0.115(4) -0.017(2) 0.030(2) -0.011(3)
C30 0.0460(19) 0.069(2) 0.075(2) -0.0109(16) 0.0199(17) -0.0081(18)
C31 0.0402(16) 0.0474(17) 0.0379(16) -0.0058(13) 0.0084(13) -0.0039(14)
C32 0.0589(19) 0.0527(19) 0.053(2) 0.0003(15) 0.0193(16) 0.0007(15)
C33 0.070(2) 0.077(3) 0.059(2) -0.0062(19) 0.0326(18) -0.0098(19)
C34 0.058(2) 0.061(2) 0.080(3) -0.0018(17) 0.0297(19) -0.0191(19)
C35 0.066(2) 0.050(2) 0.079(3) 0.0017(17) 0.0206(19) -0.0037(18)
C36 0.064(2) 0.051(2) 0.055(2) -0.0001(16) 0.0232(16) -0.0024(15)
C37 0.0432(17) 0.0407(16) 0.0442(17) -0.0090(13) 0.0122(13) 0.0029(13)
C38 0.0500(19) 0.0558(19) 0.052(2) -0.0069(15) 0.0112(15) -0.0018(15)
C39 0.048(2) 0.072(2) 0.065(2) -0.0051(17) -0.0020(17) -0.0020(19)
C40 0.073(3) 0.068(2) 0.047(2) -0.0184(19) 0.0016(18) -0.0012(17)
C41 0.068(2) 0.061(2) 0.057(2) -0.0164(18) 0.0189(18) -0.0173(17)
C42 0.0513(19) 0.0510(19) 0.052(2) -0.0061(15) 0.0119(15) -0.0088(15)
C43 0.0446(18) 0.0426(16) 0.0407(16) -0.0005(13) 0.0128(13) 0.0014(13)
C44 0.0511(19) 0.0503(19) 0.057(2) -0.0014(15) 0.0133(15) 0.0083(16)
C45 0.081(3) 0.049(2) 0.073(2) -0.0089(18) 0.026(2) 0.0060(18)
C46 0.088(3) 0.051(2) 0.072(3) 0.010(2) 0.015(2) 0.0142(18)
C47 0.067(2) 0.060(2) 0.081(3) 0.0165(19) 0.0123(19) 0.0123(19)
C48 0.052(2) 0.055(2) 0.063(2) -0.0017(16) 0.0175(16) -0.0007(16)

loop_
_atom_type_symbol
_atom_type_description
_atom_type_scat_dispersion_real
_atom_type_scat_dispersion_imag
_atom_type_scat_source
C C 0.0033 0.0016 'International Tables Vol C Tables 4.2.6.8 and 6.1.1.4'
H H 0.0000 0.0000 'International Tables Vol C Tables 4.2.6.8 and 6.1.1.4'
N N 0.0061 0.0033 'International Tables Vol C Tables 4.2.6.8 and 6.1.1.4'
O O 0.0106 0.0060 'International Tables Vol C Tables 4.2.6.8 and 6.1.1.4'
Ni Ni 0.3393 1.1124 'International Tables Vol C Tables 4.2.6.8 and 6.1.1.4'

loop_
_geom_angle_atom_site_label_1
_geom_angle_atom_site_label_2
_geom_angle_atom_site_label_3
_geom_angle_site_symmetry_1
_geom_angle_site_symmetry_3
_geom_angle
_geom_angle_publ_flag
O5 Ni1 O2 . . 146.32(8) ?
O5 Ni1 N3 . . 98.53(9) ?
O2 Ni1 N3 . . 104.58(8) ?
O5 Ni1 N4 . . 102.92(8) ?
O2 Ni1 N4 . . 98.69(9) ?
N3 Ni1 N4 . . 96.00(8) ?
O5 Ni1 O4 . . 61.58(8) ?
O2 Ni1 O4 . . 91.55(9) ?
N3 Ni1 O4 . . 159.34(9) ?
N4 Ni1 O4 . . 94.17(9) ?
O5 Ni1 O1 . . 94.26(9) ?
O2 Ni1 O1 . . 61.40(8) ?
N3 Ni1 O1 . . 91.46(9) ?
N4 Ni1 O1 . . 159.99(9) ?
O4 Ni1 O1 . . 84.95(9) ?
N1 O1 Ni1 . . 89.87(18) ?
N1 O2 Ni1 . . 92.94(17) ?
N2 O4 Ni1 . . 90.24(17) ?
N2 O5 Ni1 . . 93.21(17) ?
N3 C1 N5 . . 116.2(2) ?
N3 C1 C2 . . 120.3(2) ?
N5 C1 C2 . . 123.5(3) ?
C3 C2 C1 . . 119.7(3) ?
C3 C2 H2A . . 120.1 ?
C1 C2 H2A . . 120.1 ?
C2 C3 C4 . . 120.2(3) ?
C2 C3 H3A . . 119.9 ?
C4 C3 H3A . . 119.9 ?
C5 C4 C3 . . 117.6(3) ?
C5 C4 H4A . . 121.2 ?
C3 C4 H4A . . 121.2 ?
C4 C5 N3 . . 124.3(3) ?
C4 C5 H5A . . 117.9 ?
N3 C5 H5A . . 117.9 ?
N6 C6 N4 . . 116.0(2) ?
N6 C6 C7 . . 123.4(2) ?
N4 C6 C7 . . 120.6(3) ?
C8 C7 C6 . . 119.8(3) ?
C8 C7 H7A . . 120.1 ?
C6 C7 H7A . . 120.1 ?
C7 C8 C9 . . 119.9(3) ?
C7 C8 H8A . . 120.1 ?
C9 C8 H8A . . 120.1 ?
C10 C9 C8 . . 117.9(3) ?
C10 C9 H9A . . 121.0 ?
C8 C9 H9A . . 121.0 ?
N4 C10 C9 . . 124.3(3) ?
N4 C10 H10A . . 117.8 ?
C9 C10 H10A . . 117.8 ?
N5 C11 C13 . . 111.5(2) ?
N5 C11 C19 . . 109.0(2) ?
C13 C11 C19 . . 114.1(2) ?
N5 C11 C25 . . 106.0(2) ?
C13 C11 C25 . . 107.0(2) ?
C19 C11 C25 . . 108.9(2) ?
N6 C12 C43 . . 112.1(2) ?
N6 C12 C31 . . 108.5(2) ?
C43 C12 C31 . . 113.4(2) ?
N6 C12 C37 . . 104.1(2) ?
C43 C12 C37 . . 107.5(2) ?
C31 C12 C37 . . 110.8(2) ?
C18 C13 C14 . . 117.8(3) ?
C18 C13 C11 . . 122.8(3) ?
C14 C13 C11 . . 119.4(3) ?
C15 C14 C13 . . 120.9(3) ?
C15 C14 H14A . . 119.6 ?
C13 C14 H14A . . 119.6 ?
C16 C15 C14 . . 120.2(4) ?
C16 C15 H15A . . 119.9 ?
C14 C15 H15A . . 119.9 ?
C15 C16 C17 . . 120.2(4) ?
C15 C16 H16A . . 119.9 ?
C17 C16 H16A . . 119.9 ?
C16 C17 C18 . . 120.4(4) ?
C16 C17 H17A . . 119.8 ?
C18 C17 H17A . . 119.8 ?
C13 C18 C17 . . 120.6(3) ?
C13 C18 H18A . . 119.7 ?
C17 C18 H18A . . 119.7 ?
C20 C19 C24 . . 118.7(3) ?
C20 C19 C11 . . 123.5(3) ?
C24 C19 C11 . . 117.7(2) ?
O3 N1 O1 . . 123.5(3) ?
O3 N1 O2 . . 121.0(3) ?
O1 N1 O2 . . 115.5(2) ?
O6 N2 O4 . . 124.3(3) ?
O6 N2 O5 . . 121.0(3) ?
O4 N2 O5 . . 114.7(3) ?
C1 N3 C5 . . 117.8(2) ?
C1 N3 Ni1 . . 126.62(18) ?
C5 N3 Ni1 . . 115.33(19) ?
C10 N4 C6 . . 117.4(2) ?
C10 N4 Ni1 . . 114.90(18) ?
C6 N4 Ni1 . . 127.43(18) ?
C1 N5 C11 . . 127.5(2) ?
C1 N5 H5B . . 116.3 ?
C11 N5 H5B . . 116.3 ?
C6 N6 C12 . . 128.5(2) ?
C6 N6 H6A . . 115.7 ?
C12 N6 H6A . . 115.7 ?
C19 C20 C21 . . 120.0(3) ?
C19 C20 H20A . . 120.0 ?
C21 C20 H20A . . 120.0 ?
C22 C21 C20 . . 121.0(3) ?
C22 C21 H21A . . 119.5 ?
C20 C21 H21A . . 119.5 ?
C21 C22 C23 . . 119.3(3) ?
C21 C22 H22A . . 120.3 ?
C23 C22 H22A . . 120.3 ?
C22 C23 C24 . . 119.9(3) ?
C22 C23 H23A . . 120.0 ?
C24 C23 H23A . . 120.0 ?
C19 C24 C23 . . 120.9(3) ?
C19 C24 H24A . . 119.5 ?
C23 C24 H24A . . 119.5 ?
C26 C25 C30 . . 118.5(3) ?
C26 C25 C11 . . 122.4(3) ?
C30 C25 C11 . . 119.1(3) ?
C25 C26 C27 . . 120.7(3) ?
C25 C26 H26A . . 119.7 ?
C27 C26 H26A . . 119.7 ?
C28 C27 C26 . . 120.3(4) ?
C28 C27 H27A . . 119.9 ?
C26 C27 H27A . . 119.9 ?
C27 C28 C29 . . 120.3(4) ?
C27 C28 H28A . . 119.9 ?
C29 C28 H28A . . 119.9 ?
C28 C29 C30 . . 119.7(4) ?
C28 C29 H29A . . 120.2 ?
C30 C29 H29A . . 120.2 ?
C29 C30 C25 . . 120.5(3) ?
C29 C30 H30A . . 119.7 ?
C25 C30 H30A . . 119.7 ?
C32 C31 C36 . . 117.6(3) ?
C32 C31 C12 . . 124.0(3) ?
C36 C31 C12 . . 118.3(2) ?
C31 C32 C33 . . 120.4(3) ?
C31 C32 H32A . . 119.8 ?
C33 C32 H32A . . 119.8 ?
C34 C33 C32 . . 120.8(3) ?
C34 C33 H33A . . 119.6 ?
C32 C33 H33A . . 119.6 ?
C35 C34 C33 . . 119.5(3) ?
C35 C34 H34A . . 120.3 ?
C33 C34 H34A . . 120.3 ?
C34 C35 C36 . . 119.9(3) ?
C34 C35 H35A . . 120.0 ?
C36 C35 H35A . . 120.0 ?
C35 C36 C31 . . 121.7(3) ?
C35 C36 H36A . . 119.1 ?
C31 C36 H36A . . 119.1 ?
C38 C37 C42 . . 117.9(3) ?
C38 C37 C12 . . 123.8(3) ?
C42 C37 C12 . . 118.3(3) ?
C39 C38 C37 . . 120.6(3) ?
C39 C38 H38A . . 119.7 ?
C37 C38 H38A . . 119.7 ?
C40 C39 C38 . . 120.7(3) ?
C40 C39 H39A . . 119.7 ?
C38 C39 H39A . . 119.7 ?
C41 C40 C39 . . 119.6(3) ?
C41 C40 H40A . . 120.2 ?
C39 C40 H40A . . 120.2 ?
C40 C41 C42 . . 120.2(3) ?
C40 C41 H41A . . 119.9 ?
C42 C41 H41A . . 119.9 ?
C41 C42 C37 . . 120.8(3) ?
C41 C42 H42A . . 119.6 ?
C37 C42 H42A . . 119.6 ?
C48 C43 C44 . . 117.1(3) ?
C48 C43 C12 . . 123.5(2) ?
C44 C43 C12 . . 119.3(2) ?
C45 C44 C43 . . 120.9(3) ?
C45 C44 H44A . . 119.5 ?
C43 C44 H44A . . 119.5 ?
C46 C45 C44 . . 121.0(3) ?
C46 C45 H45A . . 119.5 ?
C44 C45 H45A . . 119.5 ?
C45 C46 C47 . . 118.9(3) ?
C45 C46 H46A . . 120.5 ?
C47 C46 H46A . . 120.5 ?
C46 C47 C48 . . 120.5(3) ?
C46 C47 H47A . . 119.8 ?
C48 C47 H47A . . 119.8 ?
C43 C48 C47 . . 121.4(3) ?
C43 C48 H48A . . 119.3 ?
C47 C48 H48A . . 119.3 ?

loop_
_geom_bond_atom_site_label_1
_geom_bond_atom_site_label_2
_geom_bond_site_symmetry_2
_geom_bond_distance
_geom_bond_publ_flag
Ni1 O5 . 2.050(2) y
Ni1 O2 . 2.0607(19) y
Ni1 N3 . 2.061(2) y
Ni1 N4 . 2.062(2) y
Ni1 O4 . 2.133(2) y
Ni1 O1 . 2.150(2) y
O1 N1 . 1.254(3) ?
O2 N1 . 1.289(3) ?
O3 N1 . 1.213(3) ?
O4 N2 . 1.258(3) ?
O5 N2 . 1.287(3) ?
O6 N2 . 1.211(3) ?
C1 N3 . 1.353(3) ?
C1 N5 . 1.361(3) ?
C1 C2 . 1.403(3) ?
C2 C3 . 1.360(4) ?
C2 H2A . 0.9300 ?
C3 C4 . 1.384(4) ?
C3 H3A . 0.9300 ?
C4 C5 . 1.354(4) ?
C4 H4A . 0.9300 ?
C5 N3 . 1.355(3) ?
C5 H5A . 0.9300 ?
C6 N6 . 1.354(3) ?
C6 N4 . 1.363(3) ?
C6 C7 . 1.392(4) ?
C7 C8 . 1.365(4) ?
C7 H7A . 0.9300 ?
C8 C9 . 1.379(4) ?
C8 H8A . 0.9300 ?
C9 C10 . 1.356(4) ?
C9 H9A . 0.9300 ?
C10 N4 . 1.352(3) ?
C10 H10A . 0.9300 ?
C11 N5 . 1.464(3) ?
C11 C13 . 1.539(4) ?
C11 C19 . 1.545(4) ?
C11 C25 . 1.545(4) ?
C12 N6 . 1.478(3) ?
C12 C43 . 1.532(4) ?
C12 C31 . 1.546(4) ?
C12 C37 . 1.549(4) ?
C13 C18 . 1.382(4) ?
C13 C14 . 1.388(4) ?
C14 C15 . 1.384(4) ?
C14 H14A . 0.9300 ?
C15 C16 . 1.354(5) ?
C15 H15A . 0.9300 ?
C16 C17 . 1.364(5) ?
C16 H16A . 0.9300 ?
C17 C18 . 1.384(4) ?
C17 H17A . 0.9300 ?
C18 H18A . 0.9300 ?
C19 C20 . 1.375(4) ?
C19 C24 . 1.379(4) ?
N5 H5B . 0.8600 ?
N6 H6A . 0.8600 ?
C20 C21 . 1.380(4) ?
C20 H20A . 0.9300 ?
C21 C22 . 1.368(5) ?
C21 H21A . 0.9300 ?
C22 C23 . 1.370(4) ?
C22 H22A . 0.9300 ?
C23 C24 . 1.380(4) ?
C23 H23A . 0.9300 ?
C24 H24A . 0.9300 ?
C25 C26 . 1.372(4) ?
C25 C30 . 1.382(4) ?
C26 C27 . 1.377(5) ?
C26 H26A . 0.9300 ?
C27 C28 . 1.353(6) ?
C27 H27A . 0.9300 ?
C28 C29 . 1.369(6) ?
C28 H28A . 0.9300 ?
C29 C30 . 1.379(5) ?
C29 H29A . 0.9300 ?
C30 H30A . 0.9300 ?
C31 C32 . 1.379(4) ?
C31 C36 . 1.381(4) ?
C32 C33 . 1.387(4) ?
C32 H32A . 0.9300 ?
C33 C34 . 1.365(5) ?
C33 H33A . 0.9300 ?
C34 C35 . 1.362(5) ?
C34 H34A . 0.9300 ?
C35 C36 . 1.379(4) ?
C35 H35A . 0.9300 ?
C36 H36A . 0.9300 ?
C37 C38 . 1.380(4) ?
C37 C42 . 1.387(4) ?
C38 C39 . 1.373(4) ?
C38 H38A . 0.9300 ?
C39 C40 . 1.363(5) ?
C39 H39A . 0.9300 ?
C40 C41 . 1.363(4) ?
C40 H40A . 0.9300 ?
C41 C42 . 1.374(4) ?
C41 H41A . 0.9300 ?
C42 H42A . 0.9300 ?
C43 C48 . 1.379(4) ?
C43 C44 . 1.391(4) ?
C44 C45 . 1.377(4) ?
C44 H44A . 0.9300 ?
C45 C46 . 1.362(5) ?
C45 H45A . 0.9300 ?
C46 C47 . 1.370(5) ?
C46 H46A . 0.9300 ?
C47 C48 . 1.380(4) ?
C47 H47A . 0.9300 ?
C48 H48A . 0.9300 ?

loop_
_geom_hbond_atom_site_label_D
_geom_hbond_atom_site_label_H
_geom_hbond_atom_site_label_A
_geom_hbond_site_symmetry_A
_geom_hbond_distance_DH
_geom_hbond_distance_HA
_geom_hbond_distance_DA
_geom_hbond_angle_DHA
N5 H5B O2 . 0.86 2.16 2.994(3) 164.8
N6 H6A O5 . 0.86 2.22 3.048(3) 161.6
